data_4032852
loop_
_publ_author_name
'Dolfen, Jeroen'
'Boydas, Esma Birsen'
'Van Speybroeck, Veronique'
'Catak, Saron'
'Van Hecke, Kristof'
'D'hooghe, Matthias'

_publ_section_title
;
 Asymmetric Synthesis of 3,4-Disubstituted 2-(Trifluoromethyl)pyrrolidines
 through Rearrangement of Chiral
 2-(2,2,2-Trifluoro-1-hydroxyethyl)azetidines.
;
_journal_issue 19
_journal_name_full 'The Journal of organic chemistry'
_journal_page_first 10092
_journal_page_last 10109
_journal_paper_doi 10.1021/acs.joc.7b01241
_journal_volume 82
_journal_year 2017
_chemical_absolute_configuration ad
_chemical_formula_moiety 'C15 H18 F3 N O3'
_chemical_formula_sum 'C15 H18 F3 N O3'
_chemical_formula_weight 317.30
_chemical_name_systematic
;
 ?
;
_space_group_crystal_system orthorhombic
_space_group_IT_number 19
_space_group_name_Hall 'P 2ac 2ab'
_space_group_name_H-M_alt 'P 21 21 21'
_symmetry_space_group_name_Hall 'P 2ac 2ab'
_symmetry_space_group_name_H-M 'P 21 21 21'
_atom_sites_solution_hydrogens geom
_atom_sites_solution_primary direct
_audit_creation_date 2016-12-14
_audit_creation_method
;
Olex2 1.2
(compiled Nov 22 2016 11:51:51 for OlexSys, GUI svn.r5269)
;
_cell_angle_alpha 90
_cell_angle_beta 90
_cell_angle_gamma 90
_cell_formula_units_Z 4
_cell_length_a 5.73470(7)
_cell_length_b 12.45975(15)
_cell_length_c 20.4676(3)
_cell_measurement_reflns_used 16759
_cell_measurement_temperature 100.0(1)
_cell_measurement_theta_max 75.3180
_cell_measurement_theta_min 4.1240
_cell_volume 1462.47(3)
_computing_cell_refinement 'CrysAlisPro 1.171.38.41 (Rigaku OD, 2015)'
_computing_data_collection 'CrysAlisPro 1.171.38.41 (Rigaku OD, 2015)'
_computing_data_reduction 'CrysAlisPro 1.171.38.41 (Rigaku OD, 2015)'
_computing_molecular_graphics 'Olex2 (Dolomanov et al., 2009)'
_computing_publication_material 'Olex2 (Dolomanov et al., 2009)'
_computing_structure_refinement 'ShelXL (Sheldrick, 2015)'
_computing_structure_solution 'ShelXS (Sheldrick, 2008)'
_diffrn_ambient_environment N~2~
_diffrn_ambient_temperature 100.0(1)
_diffrn_detector 'CCD plate'
_diffrn_detector_area_resol_mean 10.4839
_diffrn_detector_type Atlas
_diffrn_measured_fraction_theta_full 0.9994
_diffrn_measured_fraction_theta_max 0.9925
_diffrn_measurement_details
;
List of Runs (angles in degrees, time in seconds):

  # Type    Start    End  Width  t~exp~   \w     \q     \k     \f   Frames
--------------------------------------------------------------------------
  1  \w    -70.00  30.00   1.00    1.00    --  -41.80  55.00 125.00  100
  2  \w     98.00 178.00   1.00    2.00    --  109.13  84.00 -13.00   80
  3  \w     81.00 178.00   1.00    2.00    --  109.13  55.00 125.00   97
  4  \w    -96.00  -2.00   1.00    1.00    --  -41.80 125.00-180.00   94
  5  \w     23.00  98.00   1.00    1.00    --   41.80-125.00 -30.00   75
  6  \w     23.00  98.00   1.00    1.00    --   41.80-125.00  90.00   75
  7  \w     80.00 178.00   1.00    2.00    --  109.13  61.00  90.00   98
  8  \w     83.00 178.00   1.00    2.00    --  109.13  45.00  30.00   95
  9  \w     28.00 144.00   1.00    2.00    --  109.13 -85.00 120.00  116
 10  \w   -114.00 -14.00   1.00    1.00    --  -41.80 -57.00  90.00  100
 11  \w   -114.00 -14.00   1.00    1.00    --  -41.80 -57.00-180.00  100
 12  \w   -118.00  -9.00   1.00    1.00    --  -41.80 -77.00   0.00  109
 13  \w     94.00 178.00   1.00    2.00    --  109.13 125.00 150.00   84
 14  \w     83.00 178.00   1.00    2.00    --  109.13  45.00 -60.00   95
 15  \w     26.00 109.00   1.00    2.00    --  109.13 -94.00 -60.00   83
 16  \w     80.00 178.00   1.00    2.00    --  109.13  61.00 -30.00   98
 17  \w     83.00 178.00   1.00    2.00    --  109.13  45.00-180.00   95
 18  \w     81.00 178.00   1.00    2.00    --  109.13  30.00-120.00   97
 19  \w    -66.00  32.00   1.00    1.00    --  -41.80  38.00  30.00   98
 20  \w   -118.00  -9.00   1.00    1.00    --  -41.80 -77.00  90.00  109
 21  \w   -114.00 -14.00   1.00    1.00    --  -41.80 -57.00-120.00  100
 22  \w     77.00 178.00   1.00    2.00    --  109.13  77.00-120.00  101
 23  \w     83.00 178.00   1.00    2.00    --  109.13  45.00  60.00   95
 24  \w     77.00 178.00   1.00    2.00    --  109.13  77.00 120.00  101
 25  \w     80.00 178.00   1.00    2.00    --  109.13  61.00-180.00   98
 26  \w     80.00 178.00   1.00    2.00    --  109.13  61.00 -60.00   98
 27  \w     26.00 109.00   1.00    2.00    --  109.13 -94.00  90.00   83
 28  \w   -118.00  -9.00   1.00    1.00    --  -41.80 -77.00-150.00  109
 29  \w     17.00  58.00   1.00    1.00    --   41.80  38.00 -60.00   41
 30  \w      9.00 118.00   1.00    1.00    --   41.80  77.00   0.00  109
;
_diffrn_measurement_device 'four-circle diffractometer'
_diffrn_measurement_device_type 'SuperNova, Dual, Cu at zero, Atlas'
_diffrn_measurement_method '\w scans'
_diffrn_orient_matrix_type 'CrysAlisPro convention (1999,Acta A55,543-557)'
_diffrn_orient_matrix_UB_11 0.0658324000
_diffrn_orient_matrix_UB_12 -0.1098382000
_diffrn_orient_matrix_UB_13 0.0292250000
_diffrn_orient_matrix_UB_21 -0.2267855000
_diffrn_orient_matrix_UB_22 0.0000801000
_diffrn_orient_matrix_UB_23 0.0403698000
_diffrn_orient_matrix_UB_31 -0.1280017000
_diffrn_orient_matrix_UB_32 -0.0567692000
_diffrn_orient_matrix_UB_33 -0.0564179000
_diffrn_radiation_monochromator mirror
_diffrn_radiation_probe x-ray
_diffrn_radiation_type 'Cu K\a'
_diffrn_radiation_wavelength 1.54184
_diffrn_reflns_av_R_equivalents 0.0502
_diffrn_reflns_av_unetI/netI 0.0200
_diffrn_reflns_Laue_measured_fraction_full 0.999
_diffrn_reflns_Laue_measured_fraction_max 0.993
_diffrn_reflns_limit_h_max 7
_diffrn_reflns_limit_h_min -7
_diffrn_reflns_limit_k_max 15
_diffrn_reflns_limit_k_min -15
_diffrn_reflns_limit_l_max 25
_diffrn_reflns_limit_l_min -25
_diffrn_reflns_number 25106
_diffrn_reflns_point_group_measured_fraction_full 1.000
_diffrn_reflns_point_group_measured_fraction_max 0.991
_diffrn_reflns_theta_full 67.684
_diffrn_reflns_theta_max 75.590
_diffrn_reflns_theta_min 4.154
_diffrn_source 'micro-focus sealed X-ray tube'
_diffrn_source_type 'SuperNova (Cu) X-ray Source'
_exptl_absorpt_coefficient_mu 1.077
_exptl_absorpt_correction_T_max 0.968
_exptl_absorpt_correction_T_min 0.914
_exptl_absorpt_correction_type gaussian
_exptl_absorpt_process_details
;
CrysAlisPro 1.171.38.41 (Rigaku Oxford Diffraction, 2015)
Numerical absorption correction based on gaussian integration over
            a multifaceted crystal model
Empirical absorption correction using spherical harmonics,
 implemented in SCALE3 ABSPACK scaling algorithm.
;
_exptl_crystal_colour 'clear colourless'
_exptl_crystal_colour_lustre clear
_exptl_crystal_colour_primary colourless
_exptl_crystal_density_diffrn 1.441
_exptl_crystal_description block
_exptl_crystal_F_000 664
_exptl_crystal_size_max 0.259
_exptl_crystal_size_mid 0.161
_exptl_crystal_size_min 0.106
_refine_diff_density_max 0.189
_refine_diff_density_min -0.270
_refine_diff_density_rms 0.053
_refine_ls_abs_structure_details
;
 Flack x determined using 1185 quotients [(I+)-(I-)]/[(I+)+(I-)]
 (Parsons and Flack (2004), Acta Cryst. A60, s61).
;
_refine_ls_abs_structure_Flack -0.03(5)
_refine_ls_extinction_method none
_refine_ls_goodness_of_fit_ref 1.063
_refine_ls_hydrogen_treatment constr
_refine_ls_matrix_type full
_refine_ls_number_parameters 202
_refine_ls_number_reflns 3009
_refine_ls_number_restraints 0
_refine_ls_restrained_S_all 1.063
_refine_ls_R_factor_all 0.0376
_refine_ls_R_factor_gt 0.0369
_refine_ls_shift/su_max 0.000
_refine_ls_shift/su_mean 0.000
_refine_ls_structure_factor_coef Fsqd
_refine_ls_weighting_details 'w=1/[\s^2^(Fo^2^)+(0.0695P)^2^+0.2394P] where P=(Fo^2^+2Fc^2^)/3'
_refine_ls_weighting_scheme calc
_refine_ls_wR_factor_gt 0.0979
_refine_ls_wR_factor_ref 0.0989
_reflns_Friedel_coverage 0.699
_reflns_Friedel_fraction_full 1.000
_reflns_Friedel_fraction_max 0.987
_reflns_number_gt 2920
_reflns_number_total 3009
_reflns_threshold_expression 'I > 2\s(I)'
_cod_data_source_file jo7b01241_si_001.cif
_cod_data_source_block mdh034b
_cod_depositor_comments 'Adding full bibliography for 4032851--4032855.cif.'
_cod_database_code 4032852
_shelxl_version_number 2013-4
_chemical_oxdiff_formula 'C15 H18 F3 N O3'
_shelx_space_group_comment
;
The symmetry employed for this shelxl refinement is uniquely defined
by the following loop, which should always be used as a source of
symmetry information in preference to the above space-group names.
They are only intended as comments.
;
_reflns_odcompleteness_completeness 99.94
_reflns_odcompleteness_iscentric 1
_reflns_odcompleteness_theta 66.97
_olex2_refinement_description
;
1. Fixed Uiso
 At 1.2 times of:
  All C(H) groups, All C(H,H) groups
 At 1.5 times of:
  All C(H,H,H) groups, All O(H) groups
2.a Ternary CH refined with riding coordinates:
 C1(H1), C3(H3A), C4(H4), C6(H6)
2.b Secondary CH2 refined with riding coordinates:
 C9(H9A,H9B)
2.c Aromatic/amide H refined with riding coordinates:
 C11(H11), C12(H12), C13(H13), C14(H14), C15(H15)
2.d Idealised Me refined as rotating group:
 C7(H7A,H7B,H7C), C8(H8A,H8B,H8C)
2.e Idealised tetrahedral OH refined as rotating group:
 O3(H3)
;
_olex2_exptl_crystal_mounting_method 'mounted on a nylon loop'
_olex2_submission_special_instructions 'No special instructions were received'
_oxdiff_exptl_absorpt_empirical_details
;
Empirical correction (ABSPACK) includes:
- Absorption correction using spherical harmonics
- Frame scaling
- Detector area scaling
;
_oxdiff_exptl_absorpt_empirical_full_max 1.442
_oxdiff_exptl_absorpt_empirical_full_min 0.736

loop_
_space_group_symop_operation_xyz
'x, y, z'
'-x+1/2, -y, z+1/2'
'x+1/2, -y+1/2, -z'
'-x, y+1/2, -z+1/2'

loop_
_atom_site_label
_atom_site_type_symbol
_atom_site_fract_x
_atom_site_fract_y
_atom_site_fract_z
_atom_site_U_iso_or_equiv
_atom_site_adp_type
_atom_site_occupancy
_atom_site_site_symmetry_order
_atom_site_calc_flag
_atom_site_refinement_flags_posn
F1 F 0.3925(2) 0.23327(12) 0.35607(7) 0.0333(3) Uani 1 1 d .
F2 F 0.4136(2) 0.06722(10) 0.32594(7) 0.0305(3) Uani 1 1 d .
F3 F 0.2229(2) 0.18123(12) 0.26794(7) 0.0307(3) Uani 1 1 d .
O1 O 1.1271(3) 0.45878(12) 0.24232(7) 0.0227(3) Uani 1 1 d .
O2 O 0.8357(3) 0.33564(11) 0.35555(7) 0.0195(3) Uani 1 1 d .
O3 O 0.6333(3) 0.12780(11) 0.20859(7) 0.0197(3) Uani 1 1 d .
H3 H 0.7160 0.0730 0.2145 0.030 Uiso 1 1 calc GR
N1 N 0.8435(3) 0.34065(13) 0.20343(8) 0.0162(3) Uani 1 1 d .
C1 C 0.6458(3) 0.31054(15) 0.24670(9) 0.0150(4) Uani 1 1 d .
H1 H 0.4926 0.3378 0.2303 0.018 Uiso 1 1 calc R
C2 C 0.9472(3) 0.40611(15) 0.24668(9) 0.0168(4) Uani 1 1 d .
C3 C 0.7585(3) 0.38702(15) 0.29874(9) 0.0172(4) Uani 1 1 d .
H3A H 0.6622 0.4522 0.3078 0.021 Uiso 1 1 calc R
C4 C 0.6369(3) 0.19202(15) 0.26537(9) 0.0163(4) Uani 1 1 d .
H4 H 0.7767 0.1735 0.2923 0.020 Uiso 1 1 calc R
C5 C 0.4161(4) 0.16886(17) 0.30435(10) 0.0210(4) Uani 1 1 d .
C6 C 0.8883(4) 0.33181(17) 0.13313(9) 0.0211(4) Uani 1 1 d .
H6 H 0.9751 0.3977 0.1195 0.025 Uiso 1 1 calc R
C7 C 1.0425(4) 0.2357(2) 0.11755(11) 0.0282(5) Uani 1 1 d .
H7A H 1.1846 0.2391 0.1441 0.042 Uiso 1 1 calc GR
H7B H 1.0844 0.2369 0.0711 0.042 Uiso 1 1 calc GR
H7C H 0.9579 0.1693 0.1274 0.042 Uiso 1 1 calc GR
C8 C 0.6621(4) 0.32964(19) 0.09511(11) 0.0273(5) Uani 1 1 d .
H8A H 0.5808 0.2619 0.1035 0.041 Uiso 1 1 calc GR
H8B H 0.6956 0.3359 0.0483 0.041 Uiso 1 1 calc GR
H8C H 0.5635 0.3898 0.1089 0.041 Uiso 1 1 calc GR
C9 C 0.9062(4) 0.40906(16) 0.40645(10) 0.0208(4) Uani 1 1 d .
H9A H 0.9608 0.4769 0.3865 0.025 Uiso 1 1 calc R
H9B H 1.0378 0.3776 0.4312 0.025 Uiso 1 1 calc R
C10 C 0.7084(4) 0.43266(16) 0.45258(10) 0.0192(4) Uani 1 1 d .
C11 C 0.5544(4) 0.51731(16) 0.44145(10) 0.0219(4) Uani 1 1 d .
H11 H 0.5786 0.5639 0.4053 0.026 Uiso 1 1 calc R
C12 C 0.3663(4) 0.53404(17) 0.48273(11) 0.0250(5) Uani 1 1 d .
H12 H 0.2624 0.5920 0.4747 0.030 Uiso 1 1 calc R
C13 C 0.3287(4) 0.46621(18) 0.53592(10) 0.0242(4) Uani 1 1 d .
H13 H 0.1982 0.4769 0.5637 0.029 Uiso 1 1 calc R
C14 C 0.4835(4) 0.38316(17) 0.54785(11) 0.0253(5) Uani 1 1 d .
H14 H 0.4605 0.3373 0.5844 0.030 Uiso 1 1 calc R
C15 C 0.6720(4) 0.36671(17) 0.50655(10) 0.0234(4) Uani 1 1 d .
H15 H 0.7776 0.3097 0.5152 0.028 Uiso 1 1 calc R

loop_
_atom_site_aniso_label
_atom_site_aniso_U_11
_atom_site_aniso_U_22
_atom_site_aniso_U_33
_atom_site_aniso_U_23
_atom_site_aniso_U_13
_atom_site_aniso_U_12
F1 0.0330(7) 0.0392(7) 0.0276(7) -0.0076(6) 0.0125(6) -0.0080(6)
F2 0.0313(7) 0.0246(6) 0.0354(7) 0.0119(5) 0.0034(6) -0.0062(5)
F3 0.0173(6) 0.0383(7) 0.0363(8) 0.0065(6) -0.0016(5) -0.0011(5)
O1 0.0221(7) 0.0215(7) 0.0244(7) 0.0002(6) -0.0001(6) -0.0070(6)
O2 0.0262(7) 0.0184(6) 0.0139(7) -0.0010(5) -0.0028(6) 0.0001(6)
O3 0.0243(7) 0.0168(6) 0.0181(7) -0.0022(5) -0.0024(6) 0.0012(6)
N1 0.0178(7) 0.0175(7) 0.0133(7) -0.0003(6) 0.0017(6) -0.0016(6)
C1 0.0138(8) 0.0167(8) 0.0145(8) 0.0004(7) 0.0012(7) 0.0007(7)
C2 0.0179(9) 0.0139(8) 0.0185(9) 0.0014(7) -0.0009(7) -0.0001(6)
C3 0.0200(9) 0.0163(8) 0.0154(9) -0.0006(6) 0.0013(7) 0.0007(7)
C4 0.0156(8) 0.0179(9) 0.0153(8) 0.0009(7) -0.0009(7) 0.0001(7)
C5 0.0212(10) 0.0215(9) 0.0205(9) 0.0022(7) 0.0010(8) -0.0023(8)
C6 0.0274(10) 0.0227(9) 0.0132(9) 0.0007(7) 0.0022(8) -0.0049(8)
C7 0.0225(10) 0.0410(13) 0.0210(10) -0.0067(9) 0.0046(8) 0.0014(9)
C8 0.0360(12) 0.0301(11) 0.0158(9) -0.0006(8) -0.0049(9) 0.0056(10)
C9 0.0237(10) 0.0229(9) 0.0158(9) -0.0016(8) -0.0030(8) -0.0046(8)
C10 0.0235(10) 0.0197(9) 0.0143(9) -0.0037(7) -0.0042(7) -0.0041(8)
C11 0.0298(10) 0.0200(9) 0.0161(9) -0.0004(7) -0.0048(8) -0.0014(8)
C12 0.0272(11) 0.0232(10) 0.0247(10) -0.0056(8) -0.0075(9) 0.0050(9)
C13 0.0234(10) 0.0282(10) 0.0210(10) -0.0082(8) 0.0007(8) -0.0024(8)
C14 0.0343(11) 0.0226(10) 0.0191(10) -0.0004(8) 0.0028(9) -0.0014(9)
C15 0.0307(11) 0.0206(9) 0.0188(10) -0.0016(8) -0.0017(8) 0.0035(8)

loop_
_atom_type_symbol
_atom_type_description
_atom_type_scat_dispersion_real
_atom_type_scat_dispersion_imag
_atom_type_scat_source
C C 0.0181 0.0091 'International Tables Vol C Tables 4.2.6.8 and 6.1.1.4'
H H 0.0000 0.0000 'International Tables Vol C Tables 4.2.6.8 and 6.1.1.4'
F F 0.0727 0.0534 'International Tables Vol C Tables 4.2.6.8 and 6.1.1.4'
N N 0.0311 0.0180 'International Tables Vol C Tables 4.2.6.8 and 6.1.1.4'
O O 0.0492 0.0322 'International Tables Vol C Tables 4.2.6.8 and 6.1.1.4'

loop_
_exptl_crystal_face_index_h
_exptl_crystal_face_index_k
_exptl_crystal_face_index_l
_exptl_crystal_face_perp_dist
0 -7 -6 0.0420
0 7 6 0.0676
-4 -2 2 0.1290
0 -3 -12 0.0709
4 0 -1 0.1151
0 4 12 0.0860
0 -7 7 0.0426
0 8 -4 0.0588
-1 7 -8 0.0744
0 4 -11 0.0764
-1 -7 6 0.0649
-2 -6 -6 0.0956
1 7 -6 0.0720
2 6 4 0.1088
-4 2 -2 0.1357
-2 5 6 0.1214

loop_
_geom_angle_atom_site_label_1
_geom_angle_atom_site_label_2
_geom_angle_atom_site_label_3
_geom_angle
C3 O2 C9 113.47(14)
C2 N1 C1 95.66(15)
C2 N1 C6 127.95(17)
C6 N1 C1 134.39(16)
N1 C1 C3 86.39(14)
N1 C1 C4 114.76(15)
C4 C1 C3 115.56(15)
O1 C2 N1 130.56(19)
O1 C2 C3 136.53(18)
N1 C2 C3 92.92(15)
O2 C3 C1 114.63(15)
O2 C3 C2 115.08(16)
C2 C3 C1 85.03(13)
O3 C4 C1 110.05(15)
O3 C4 C5 108.16(15)
C5 C4 C1 110.01(16)
F1 C5 F2 107.77(17)
F1 C5 F3 106.68(17)
F1 C5 C4 112.67(17)
F2 C5 F3 106.38(17)
F2 C5 C4 111.11(17)
F3 C5 C4 111.89(16)
N1 C6 C7 111.51(17)
N1 C6 C8 110.85(17)
C8 C6 C7 112.11(17)
O2 C9 C10 111.44(16)
C11 C10 C9 121.52(18)
C15 C10 C9 119.69(19)
C15 C10 C11 118.8(2)
C12 C11 C10 120.48(19)
C11 C12 C13 120.3(2)
C14 C13 C12 119.4(2)
C13 C14 C15 120.1(2)
C14 C15 C10 120.9(2)

loop_
_geom_bond_atom_site_label_1
_geom_bond_atom_site_label_2
_geom_bond_distance
F1 C5 1.335(3)
F2 C5 1.341(2)
F3 C5 1.344(2)
O1 C2 1.226(3)
O2 C3 1.399(2)
O2 C9 1.444(2)
O3 C4 1.411(2)
N1 C1 1.486(2)
N1 C2 1.343(3)
N1 C6 1.466(2)
C1 C3 1.569(3)
C1 C4 1.526(3)
C2 C3 1.537(3)
C4 C5 1.524(3)
C6 C7 1.522(3)
C6 C8 1.513(3)
C9 C10 1.505(3)
C10 C11 1.394(3)
C10 C15 1.392(3)
C11 C12 1.386(3)
C12 C13 1.395(3)
C13 C14 1.385(3)
C14 C15 1.388(3)

loop_
_exptl_oxdiff_crystal_face_indexfrac_h
_exptl_oxdiff_crystal_face_indexfrac_k
_exptl_oxdiff_crystal_face_indexfrac_l
_exptl_oxdiff_crystal_face_x
_exptl_oxdiff_crystal_face_y
_exptl_oxdiff_crystal_face_z
-0.0028 -6.9948 -5.9846 0.5932 -0.2415 0.7351
0.0028 6.9948 5.9846 -0.5932 0.2415 -0.7351
-4.0038 -1.9895 2.0017 0.0135 0.9886 0.5125
-0.0016 -2.9947 -11.9897 -0.0216 -0.4839 0.8466
4.0030 -0.0098 -0.9984 0.2354 -0.9481 -0.4555
0.0020 3.9943 11.9878 -0.0883 0.4838 -0.9033
-0.0023 -6.9989 7.0102 0.9735 0.2830 0.0021
0.0028 7.9975 -4.0132 -0.9955 -0.1620 -0.2280
-0.9985 7.0018 -8.0101 -1.0689 -0.0964 0.1822
0.0011 4.0016 -11.0030 -0.7610 -0.4441 0.3935
-1.0032 -6.9961 6.0103 0.8780 0.4696 0.1865
-2.0040 -5.9902 -5.9871 0.3510 0.2123 0.9344
1.0032 6.9961 -6.0103 -0.8780 -0.4696 -0.1865
2.0039 5.9908 3.9879 -0.4095 -0.2930 -0.8216
-4.0024 2.0098 -2.0041 -0.5428 0.8269 0.5113
-1.9994 5.0008 5.9877 -0.5059 0.6956 -0.3658
